data_4328228
loop_
_publ_author_name
'Zu-Jin Lin'
'Zhen Yang'
'Tian-Fu Liu'
'Yuan-Biao Huang'
'Rong Cao'

_publ_contact_author_address
;
State Key Laboratory of Structural Chemistry,
Fujian Institute of Research on the Structure of Matter,
Chinese Academy of Sciences, Fujian, Fuzhou 350002, PR China
;
_publ_contact_author_email linzujin@fjirsm.ac.cn
_publ_contact_author_fax +86-0591-83796710
_publ_contact_author_name 'Zujin Lin'
_publ_contact_author_phone +86-0591-83725186
_publ_section_title
;
 Microwave-Assisted Synthesis of a Series of Lanthanide Metal-Organic
 Frameworks and Gas Sorption Properties
;
_journal_name_full 'Inorganic Chemistry'
_journal_page_first 1813
_journal_page_last 1820
_journal_paper_doi 10.1021/ic202082w
_journal_volume 51
_journal_year 2012
_chemical_formula_sum 'C43 H25 Ho2 O16 P2'
_chemical_formula_weight 1189.43
_chemical_name_systematic
; 
 ? 
;
_space_group_IT_number 13
_symmetry_cell_setting monoclinic
_symmetry_space_group_name_Hall '-P 2yc'
_symmetry_space_group_name_H-M 'P 1 2/c 1'
_atom_sites_solution_hydrogens geom
_atom_sites_solution_primary direct
_atom_sites_solution_secondary difmap
_audit_creation_method SHELXL-97
_cell_angle_alpha 90.00
_cell_angle_beta 107.577(4)
_cell_angle_gamma 90.00
_cell_formula_units_Z 2
_cell_length_a 14.4523(11)
_cell_length_b 10.4767(5)
_cell_length_c 23.4337(18)
_cell_measurement_reflns_used 10207
_cell_measurement_temperature 293(2)
_cell_measurement_theta_max 27.4816
_cell_measurement_theta_min 2.1470
_cell_volume 3382.5(4)
_computing_cell_refinement 'CrystalClear (Rigaku Inc., 2007)'
_computing_data_collection 'CrystalClear (Rigaku Inc., 2007)'
_computing_data_reduction 'CrystalClear (Rigaku Inc., 2007)'
_computing_structure_refinement 'SHELXL-97 (Sheldrick, 1997)'
_computing_structure_solution 'SHELXS-97 (Sheldrick, 1990)'
_diffrn_ambient_temperature 293(2)
_diffrn_detector_area_resol_mean 28.5714
_diffrn_measured_fraction_theta_full 0.996
_diffrn_measured_fraction_theta_max 0.996
_diffrn_measurement_device_type 'Saturn724+ (2x2 bin mode)'
_diffrn_measurement_method CCD_Profile_fitting
_diffrn_radiation_monochromator graphite
_diffrn_radiation_source 'fine-focus sealed tube'
_diffrn_radiation_type MoK\a
_diffrn_radiation_wavelength 0.71073
_diffrn_reflns_av_R_equivalents 0.0338
_diffrn_reflns_av_sigmaI/netI 0.0332
_diffrn_reflns_limit_h_max 18
_diffrn_reflns_limit_h_min -18
_diffrn_reflns_limit_k_max 13
_diffrn_reflns_limit_k_min -13
_diffrn_reflns_limit_l_max 30
_diffrn_reflns_limit_l_min -27
_diffrn_reflns_number 28566
_diffrn_reflns_theta_full 27.48
_diffrn_reflns_theta_max 27.48
_diffrn_reflns_theta_min 2.15
_diffrn_standards_number 8154
_exptl_absorpt_coefficient_mu 2.415
_exptl_absorpt_correction_T_max 0.7285
_exptl_absorpt_correction_T_min 0.6703
_exptl_absorpt_correction_type multi-scan
_exptl_crystal_colour yellow
_exptl_crystal_density_diffrn 1.168
_exptl_crystal_description Prism
_exptl_crystal_F_000 1150
_exptl_crystal_size_max 0.18
_exptl_crystal_size_mid 0.16
_exptl_crystal_size_min 0.14
_platon_squeeze_details
;
;
_refine_diff_density_max 0.849
_refine_diff_density_min -0.902
_refine_diff_density_rms 0.136
_refine_ls_extinction_method none
_refine_ls_goodness_of_fit_ref 1.084
_refine_ls_hydrogen_treatment constr
_refine_ls_matrix_type full
_refine_ls_number_parameters 285
_refine_ls_number_reflns 7735
_refine_ls_number_restraints 0
_refine_ls_restrained_S_all 1.084
_refine_ls_R_factor_all 0.0349
_refine_ls_R_factor_gt 0.0315
_refine_ls_shift/su_max 0.001
_refine_ls_shift/su_mean 0.000
_refine_ls_structure_factor_coef Fsqd
_refine_ls_weighting_details 'calc w=1/[\s^2^(Fo^2^)+(0.0442P)^2^+10.1416P] where P=(Fo^2^+2Fc^2^)/3'
_refine_ls_weighting_scheme calc
_refine_ls_wR_factor_gt 0.0949
_refine_ls_wR_factor_ref 0.0968
_reflns_number_gt 7163
_reflns_number_total 7735
_reflns_threshold_expression >2sigma(I)
_cod_data_source_file ic202082w_si_003_07.cif
_cod_data_source_block Ho
_cod_database_code 4328228

loop_
_symmetry_equiv_pos_as_xyz
'x, y, z'
'-x, y, -z+1/2'
'-x, -y, -z'
'x, -y, z-1/2'

loop_
_atom_site_label
_atom_site_type_symbol
_atom_site_fract_x
_atom_site_fract_y
_atom_site_fract_z
_atom_site_U_iso_or_equiv
_atom_site_adp_type
_atom_site_occupancy
_atom_site_symmetry_multiplicity
_atom_site_calc_flag
_atom_site_refinement_flags
Ho1 Ho 0.152355(11) 0.069929(16) 0.226991(7) 0.01372(6) Uani 1 1 d .
C1 C 0.1895(3) -0.1254(4) 0.04154(15) 0.0157(7) Uani 1 1 d .
C2 C 0.2556(3) -0.1184(6) 0.00952(19) 0.0331(11) Uani 1 1 d .
H2 H 0.3218 -0.1171 0.0295 0.040 Uiso 1 1 calc R
C3 C 0.2224(3) -0.1134(6) -0.05261(19) 0.0354(12) Uani 1 1 d .
H3 H 0.2668 -0.1073 -0.0741 0.042 Uiso 1 1 calc R
C4 C 0.1246(3) -0.1173(4) -0.08269(16) 0.0150(7) Uani 1 1 d .
C5 C 0.0597(3) -0.1239(5) -0.05055(18) 0.0294(10) Uani 1 1 d .
H5 H -0.0065 -0.1259 -0.0706 0.035 Uiso 1 1 calc R
C6 C 0.0913(3) -0.1278(5) 0.01147(18) 0.0308(10) Uani 1 1 d .
H6 H 0.0466 -0.1319 0.0328 0.037 Uiso 1 1 calc R
C7 C 0.0906(3) -0.1131(4) -0.14992(16) 0.0166(7) Uani 1 1 d .
C8 C 0.2150(3) -0.2988(4) 0.14047(16) 0.0185(7) Uani 1 1 d .
C9 C 0.2197(4) -0.3972(4) 0.1019(2) 0.0313(10) Uani 1 1 d .
H9 H 0.2313 -0.3796 0.0658 0.038 Uiso 1 1 calc R
C10 C 0.2069(4) -0.5232(4) 0.1179(2) 0.0337(11) Uani 1 1 d .
H10 H 0.2089 -0.5898 0.0920 0.040 Uiso 1 1 calc R
C11 C 0.1911(3) -0.5489(4) 0.17224(18) 0.0225(8) Uani 1 1 d .
C12 C 0.1889(3) -0.4490(4) 0.2107(2) 0.0263(9) Uani 1 1 d .
H12 H 0.1792 -0.4663 0.2474 0.032 Uiso 1 1 calc R
C13 C 0.2009(3) -0.3245(4) 0.19527(19) 0.0268(9) Uani 1 1 d .
H13 H 0.1995 -0.2582 0.2214 0.032 Uiso 1 1 calc R
C14 C 0.1759(3) -0.6828(4) 0.18899(17) 0.0195(8) Uani 1 1 d .
C15 C 0.3556(3) -0.0958(4) 0.14689(16) 0.0161(7) Uani 1 1 d .
C16 C 0.3816(3) 0.0337(4) 0.15260(18) 0.0214(8) Uani 1 1 d .
H16 H 0.3338 0.0963 0.1424 0.026 Uiso 1 1 calc R
C17 C 0.4777(3) 0.0681(4) 0.17327(19) 0.0226(8) Uani 1 1 d .
H17 H 0.4948 0.1539 0.1780 0.027 Uiso 1 1 calc R
C18 C 0.5500(3) -0.0259(4) 0.18722(17) 0.0191(8) Uani 1 1 d .
C19 C 0.5244(3) -0.1533(4) 0.18102(19) 0.0224(8) Uani 1 1 d .
H19 H 0.5723 -0.2159 0.1905 0.027 Uiso 1 1 calc R
C20 C 0.4275(3) -0.1878(4) 0.16063(19) 0.0241(8) Uani 1 1 d .
H20 H 0.4107 -0.2737 0.1561 0.029 Uiso 1 1 calc R
C21 C 0.6544(3) 0.0099(4) 0.21314(17) 0.0200(8) Uani 1 1 d .
C22 C 0.0000 -0.1589(8) 0.2500 0.066(3) Uani 1 2 d S
H22 H 0.0000 -0.2476 0.2500 0.079 Uiso 1 2 calc SR
O1 O 0.1540(2) -0.1042(3) -0.17619(12) 0.0263(7) Uani 1 1 d .
O2 O 0.00102(19) -0.1203(3) -0.17556(13) 0.0254(6) Uani 1 1 d .
O3 O 0.1853(2) -0.7752(3) 0.15679(13) 0.0222(6) Uani 1 1 d .
O4 O 0.15280(19) -0.7017(3) 0.23667(12) 0.0216(6) Uani 1 1 d .
O5 O 0.6775(2) 0.1235(3) 0.22931(13) 0.0239(6) Uani 1 1 d .
O6 O 0.7189(2) -0.0749(3) 0.22090(13) 0.0217(6) Uani 1 1 d .
O7 O 0.1694(2) -0.0477(3) 0.14817(11) 0.0178(5) Uani 1 1 d .
O8 O 0.0719(2) -0.1112(3) 0.24111(15) 0.0314(7) Uani 1 1 d .
P1 P 0.22868(7) -0.13468(9) 0.12187(4) 0.01415(18) Uani 1 1 d .

loop_
_atom_site_aniso_label
_atom_site_aniso_U_11
_atom_site_aniso_U_22
_atom_site_aniso_U_33
_atom_site_aniso_U_23
_atom_site_aniso_U_13
_atom_site_aniso_U_12
Ho1 0.01394(9) 0.01639(10) 0.01080(9) 0.00005(6) 0.00372(6) 0.00041(6)
C1 0.0195(17) 0.0159(18) 0.0106(15) 0.0007(13) 0.0026(13) 0.0012(14)
C2 0.0086(16) 0.069(4) 0.021(2) 0.001(2) 0.0038(15) -0.001(2)
C3 0.0129(18) 0.078(4) 0.0169(19) -0.002(2) 0.0071(15) -0.004(2)
C4 0.0127(15) 0.0193(18) 0.0131(16) -0.0006(14) 0.0039(13) 0.0003(14)
C5 0.0146(17) 0.060(3) 0.0137(18) 0.0027(19) 0.0044(14) 0.0010(19)
C6 0.0186(19) 0.059(3) 0.0165(19) 0.003(2) 0.0073(15) 0.000(2)
C7 0.0203(17) 0.0141(17) 0.0149(17) 0.0008(14) 0.0045(14) 0.0008(14)
C8 0.0228(18) 0.0195(19) 0.0141(17) 0.0008(14) 0.0069(14) 0.0001(15)
C9 0.050(3) 0.026(2) 0.027(2) 0.0003(18) 0.026(2) -0.003(2)
C10 0.061(3) 0.021(2) 0.027(2) -0.0052(18) 0.026(2) -0.006(2)
C11 0.027(2) 0.022(2) 0.0189(19) -0.0010(16) 0.0076(16) -0.0020(16)
C12 0.039(2) 0.019(2) 0.025(2) -0.0016(16) 0.0165(19) -0.0072(18)
C13 0.046(3) 0.017(2) 0.021(2) -0.0046(16) 0.0148(18) -0.0070(18)
C14 0.0212(18) 0.0174(19) 0.0205(18) 0.0017(15) 0.0071(15) 0.0046(15)
C15 0.0118(16) 0.0232(19) 0.0139(16) 0.0025(14) 0.0049(13) 0.0031(14)
C16 0.0205(18) 0.0170(19) 0.025(2) 0.0050(16) 0.0043(15) -0.0003(15)
C17 0.0198(19) 0.018(2) 0.026(2) -0.0005(16) 0.0020(16) -0.0043(15)
C18 0.0169(17) 0.024(2) 0.0151(17) -0.0032(15) 0.0035(14) -0.0056(15)
C19 0.0153(17) 0.024(2) 0.028(2) 0.0015(17) 0.0070(15) 0.0003(15)
C20 0.0229(19) 0.022(2) 0.028(2) -0.0026(17) 0.0075(16) 0.0002(16)
C21 0.0178(17) 0.028(2) 0.0137(16) 0.0018(16) 0.0043(14) -0.0060(16)
C22 0.060(5) 0.028(4) 0.129(9) 0.000 0.060(6) 0.000
O1 0.0250(14) 0.0418(18) 0.0124(13) 0.0012(12) 0.0062(11) -0.0053(13)
O2 0.0146(13) 0.0419(18) 0.0173(13) 0.0016(13) 0.0009(11) 0.0031(12)
O3 0.0288(14) 0.0148(13) 0.0257(14) -0.0018(11) 0.0124(12) -0.0020(11)
O4 0.0221(14) 0.0242(15) 0.0221(14) -0.0021(11) 0.0123(11) 0.0020(11)
O5 0.0151(12) 0.0220(15) 0.0316(16) -0.0002(12) 0.0024(11) -0.0011(11)
O6 0.0165(13) 0.0243(15) 0.0221(14) -0.0009(11) 0.0028(11) -0.0001(11)
O7 0.0216(13) 0.0202(14) 0.0123(12) -0.0018(10) 0.0063(10) 0.0002(11)
O8 0.0301(16) 0.0286(17) 0.0423(19) 0.0025(14) 0.0211(14) -0.0041(14)
P1 0.0158(4) 0.0158(5) 0.0107(4) -0.0009(3) 0.0037(3) -0.0005(3)

loop_
_atom_type_symbol
_atom_type_description
_atom_type_scat_dispersion_real
_atom_type_scat_dispersion_imag
_atom_type_scat_source
C C 0.0033 0.0016 'International Tables Vol C Tables 4.2.6.8 and 6.1.1.4'
H H 0.0000 0.0000 'International Tables Vol C Tables 4.2.6.8 and 6.1.1.4'
N N 0.0061 0.0033 'International Tables Vol C Tables 4.2.6.8 and 6.1.1.4'
O O 0.0106 0.0060 'International Tables Vol C Tables 4.2.6.8 and 6.1.1.4'
P P 0.1023 0.0942 'International Tables Vol C Tables 4.2.6.8 and 6.1.1.4'
Ho Ho -0.2175 4.6783 'International Tables Vol C Tables 4.2.6.8 and 6.1.1.4'

loop_
_geom_angle_atom_site_label_1
_geom_angle_atom_site_label_2
_geom_angle_atom_site_label_3
_geom_angle
_geom_angle_site_symmetry_1
_geom_angle_site_symmetry_3
O2 Ho1 O1 102.03(10) 3 4_556
O2 Ho1 O7 91.30(10) 3 .
O1 Ho1 O7 155.52(11) 4_556 .
O2 Ho1 O8 79.12(12) 3 .
O1 Ho1 O8 80.87(12) 4_556 .
O7 Ho1 O8 81.64(11) . .
O2 Ho1 O4 77.90(11) 3 1_565
O1 Ho1 O4 75.61(11) 4_556 1_565
O7 Ho1 O4 127.79(9) . 1_565
O8 Ho1 O4 142.62(10) . 1_565
O2 Ho1 O6 154.30(11) 3 2_655
O1 Ho1 O6 79.78(10) 4_556 2_655
O7 Ho1 O6 79.44(10) . 2_655
O8 Ho1 O6 75.85(11) . 2_655
O4 Ho1 O6 126.56(9) 1_565 2_655
O2 Ho1 O5 152.04(12) 3 2_655
O1 Ho1 O5 80.77(10) 4_556 2_655
O7 Ho1 O5 97.04(10) . 2_655
O8 Ho1 O5 128.43(11) . 2_655
O4 Ho1 O5 75.90(10) 1_565 2_655
O6 Ho1 O5 53.62(10) 2_655 2_655
O2 Ho1 O3 81.07(10) 3 1_565
O1 Ho1 O3 127.85(11) 4_556 1_565
O7 Ho1 O3 74.11(9) . 1_565
O8 Ho1 O3 148.14(11) . 1_565
O4 Ho1 O3 53.86(9) 1_565 1_565
O6 Ho1 O3 118.41(10) 2_655 1_565
O5 Ho1 O3 75.71(10) 2_655 1_565
O2 Ho1 C21 177.63(11) 3 2_655
O1 Ho1 C21 80.09(11) 4_556 2_655
O7 Ho1 C21 87.10(10) . 2_655
O8 Ho1 C21 102.35(12) . 2_655
O4 Ho1 C21 101.72(11) 1_565 2_655
O6 Ho1 C21 26.79(11) 2_655 2_655
O5 Ho1 C21 26.86(12) 2_655 2_655
O3 Ho1 C21 96.80(11) 1_565 2_655
O2 Ho1 C14 78.82(12) 3 1_565
O1 Ho1 C14 101.81(12) 4_556 1_565
O7 Ho1 C14 100.86(11) . 1_565
O8 Ho1 C14 157.84(12) . 1_565
O4 Ho1 C14 27.08(10) 1_565 1_565
O6 Ho1 C14 126.30(10) 2_655 1_565
O5 Ho1 C14 73.42(11) 2_655 1_565
O3 Ho1 C14 26.79(10) 1_565 1_565
C21 Ho1 C14 99.77(12) 2_655 1_565
C6 C1 C2 119.7(3) . .
C6 C1 P1 118.9(3) . .
C2 C1 P1 121.4(3) . .
C1 C2 C3 119.6(4) . .
C4 C3 C2 120.8(4) . .
C5 C4 C3 119.2(4) . .
C5 C4 C7 121.0(3) . .
C3 C4 C7 119.8(3) . .
C4 C5 C6 120.9(4) . .
C1 C6 C5 119.8(4) . .
O1 C7 O2 124.9(4) . .
O1 C7 C4 117.5(3) . .
O2 C7 C4 117.7(3) . .
C9 C8 C13 120.7(4) . .
C9 C8 P1 121.5(3) . .
C13 C8 P1 117.9(3) . .
C8 C9 C10 119.4(4) . .
C11 C10 C9 120.0(4) . .
C10 C11 C12 119.6(4) . .
C10 C11 C14 120.2(4) . .
C12 C11 C14 120.3(4) . .
C13 C12 C11 120.8(4) . .
C12 C13 C8 119.5(4) . .
O3 C14 O4 120.7(4) . .
O3 C14 C11 120.9(4) . .
O4 C14 C11 118.4(3) . .
O3 C14 Ho1 61.6(2) . 1_545
O4 C14 Ho1 59.2(2) . 1_545
C11 C14 Ho1 176.8(3) . 1_545
C20 C15 C16 119.3(4) . .
C20 C15 P1 122.7(3) . .
C16 C15 P1 118.0(3) . .
C17 C16 C15 120.1(4) . .
C16 C17 C18 120.1(4) . .
C19 C18 C17 119.9(4) . .
C19 C18 C21 119.4(4) . .
C17 C18 C21 120.6(4) . .
C18 C19 C20 120.0(4) . .
C15 C20 C19 120.6(4) . .
O6 C21 O5 120.3(3) . .
O6 C21 C18 119.6(4) . .
O5 C21 C18 120.1(4) . .
O6 C21 Ho1 60.19(19) . 2_655
O5 C21 Ho1 60.21(19) . 2_655
C18 C21 Ho1 174.1(3) . 2_655
O8 C22 O8 131.9(8) . 2
C7 O1 Ho1 135.1(3) . 4
C7 O2 Ho1 162.3(3) . 3
C14 O3 Ho1 91.6(2) . 1_545
C14 O4 Ho1 93.7(2) . 1_545
C21 O5 Ho1 92.9(2) . 2_655
C21 O6 Ho1 93.0(2) . 2_655
P1 O7 Ho1 150.21(17) . .
C22 O8 Ho1 148.4(4) . .
O7 P1 C15 112.36(17) . .
O7 P1 C1 111.00(16) . .
C15 P1 C1 107.28(17) . .
O7 P1 C8 111.22(17) . .
C15 P1 C8 108.30(18) . .
C1 P1 C8 106.41(17) . .

loop_
_geom_bond_atom_site_label_1
_geom_bond_atom_site_label_2
_geom_bond_distance
_geom_bond_site_symmetry_2
Ho1 O2 2.243(3) 3
Ho1 O1 2.290(3) 4_556
Ho1 O7 2.295(3) .
Ho1 O8 2.301(3) .
Ho1 O4 2.404(3) 1_565
Ho1 O6 2.426(3) 2_655
Ho1 O5 2.426(3) 2_655
Ho1 O3 2.458(3) 1_565
Ho1 C21 2.792(4) 2_655
Ho1 C14 2.793(4) 1_565
C1 C6 1.381(5) .
C1 C2 1.382(5) .
C1 P1 1.797(4) .
C2 C3 1.390(6) .
C3 C4 1.376(5) .
C4 C5 1.371(5) .
C4 C7 1.502(5) .
C5 C6 1.386(5) .
C7 O1 1.252(5) .
C7 O2 1.254(5) .
C8 C9 1.385(6) .
C8 C13 1.386(5) .
C8 P1 1.800(4) .
C9 C10 1.400(6) .
C10 C11 1.386(6) .
C11 C12 1.389(6) .
C11 C14 1.492(6) .
C12 C13 1.379(6) .
C14 O3 1.259(5) .
C14 O4 1.274(5) .
C14 Ho1 2.793(4) 1_545
C15 C20 1.384(5) .
C15 C16 1.403(5) .
C15 P1 1.795(4) .
C16 C17 1.374(5) .
C17 C18 1.401(6) .
C18 C19 1.382(6) .
C18 C21 1.494(5) .
C19 C20 1.384(5) .
C21 O6 1.260(5) .
C21 O5 1.263(5) .
C21 Ho1 2.792(4) 2_655
C22 O8 1.227(5) .
C22 O8 1.227(5) 2
O1 Ho1 2.290(3) 4
O2 Ho1 2.243(3) 3
O3 Ho1 2.458(3) 1_545
O4 Ho1 2.404(3) 1_545
O5 Ho1 2.426(3) 2_655
O6 Ho1 2.426(3) 2_655
O7 P1 1.505(3) .

loop_
_platon_squeeze_void_nr
_platon_squeeze_void_average_x
_platon_squeeze_void_average_y
_platon_squeeze_void_average_z
_platon_squeeze_void_volume
_platon_squeeze_void_count_electrons
1 0.414 -0.083 0.421 1787.8 54.0
